data_1530898
loop_
_publ_author_name
'Treushnikov, E.N.'
'Ilyukhin, V.V.'
'Belov, N.V.'

_publ_section_title
;
 Crystal structure of Na2 Zr Si O5 = Na2 O Zr (Si O4)
;
_journal_name_full 'Doklady Akademii Nauk SSSR'
_journal_page_first 334
_journal_page_last 337
_journal_volume 190
_journal_year 1970
_chemical_formula_sum 'Na2 O5 Si Zr'
_chemical_name_systematic 'Na2 Zr (Si O4) O'
_space_group_IT_number 14
_symmetry_space_group_name_Hall '-P 2ybc'
_symmetry_space_group_name_H-M 'P 1 21/c 1'
_cell_angle_alpha 90
_cell_angle_beta 120
_cell_angle_gamma 90
_cell_formula_units_Z 8
_cell_length_a 13.92
_cell_length_b 5.46
_cell_length_c 13.7
_cell_volume 901.744
_citation_journal_id_ASTM DANKAS
_cod_data_source_file Treushnikov_DANKAS_1970_687.cif
_cod_data_source_block Na2O5Si1Zr1
_cod_original_cell_volume 901.7436
_cod_original_formula_sum 'Na2 O5 Si1 Zr1'
_cod_database_code 1530898

loop_
_symmetry_equiv_pos_as_xyz
x,y,z
-x,y+1/2,-z+1/2
-x,-y,-z
x,-y-1/2,z-1/2

loop_
_atom_site_label
_atom_site_type_symbol
_atom_site_fract_x
_atom_site_fract_y
_atom_site_fract_z
_atom_site_occupancy
_atom_site_U_iso_or_equiv
O1 O-2 0.127 0.102 0.461 1 0.0
Na3 Na+1 0.184 0.264 0.33 1 0.0
O6 O-2 0.378 0.596 0.338 1 0.0
O3 O-2 0.408 0.789 0.041 1 0.0
Na4 Na+1 0.42 0.231 0.067 1 0.0
O10 O-2 0.492 0.966 0.265 1 0.0
O5 O-2 0.091 0.303 0.129 1 0.0
Na1 Na+1 0.314 0.741 0.145 1 0.0
Zr2 Zr+4 0.4349 0.2612 0.3068 1 0.0
Na2 Na+1 0.079 0.733 0.148 1 0.0
O8 O-2 0.363 0.064 0.392 1 0.0
O7 O-2 0.134 0.937 0.027 1 0.0
Si1 Si+4 0.1583 0.2277 0.0688 1 0.0
O2 O-2 0.289 0.254 0.15 1 0.0
O4 O-2 0.211 0.714 0.362 1 0.0
O9 O-2 0.007 0.474 0.271 1 0.0
Si2 Si+4 0.3413 0.7711 0.4088 1 0.0
Zr1 Zr+4 0.0647 0.7608 0.3719 1 0.0
